data_7060443
loop_
_publ_author_name
'Akhtar, Sohel'
'Singha, Pabitra'
'De, Avik'
'Das, Krishna Sundar'
'Saha, Sayan'
'Bala, Sukhen'
'Mondal, Raju'

_publ_section_title
;
 Construction of a series of metal-directed MOFs to explore their physical
 and chemical properties
;
_journal_issue 14
_journal_name_full 'New Journal of Chemistry'
_journal_page_first 6438
_journal_page_last 6449
_journal_paper_doi 10.1039/D0NJ03424J
_journal_volume 45
_journal_year 2021
_chemical_formula_sum 'C28 H19 Cd N8 O8'
_chemical_formula_weight 707.91
_space_group_crystal_system monoclinic
_space_group_IT_number 14
_space_group_name_Hall '-P 2ybc'
_space_group_name_H-M_alt 'P 1 21/c 1'
_atom_sites_solution_hydrogens mixed
_audit_creation_method SHELXL-2016/6
_audit_update_record
;
2021-02-10 deposited with the CCDC.	2021-03-09 downloaded from the CCDC.
;
_cell_angle_alpha 90
_cell_angle_beta 110.216(3)
_cell_angle_gamma 90
_cell_formula_units_Z 4
_cell_length_a 12.7472(15)
_cell_length_b 17.173(2)
_cell_length_c 13.6504(16)
_cell_measurement_reflns_used 5134
_cell_measurement_temperature 120(2)
_cell_measurement_theta_max 27.12
_cell_measurement_theta_min 2.227
_cell_volume 2804.1(6)
_computing_cell_refinement 'Bruker APEX-2'
_computing_data_collection 'Bruker APEX-2'
_computing_data_reduction 'Bruker SHELXTL'
_computing_molecular_graphics 'Bruker SHELXTL'
_computing_publication_material 'Bruker SHELXTL'
_computing_structure_refinement 'SHELXL-2016/6 (Sheldrick, 2016)'
_computing_structure_solution 'SHELXS-97 (Sheldrick, 2008)'
_diffrn_ambient_temperature 120(2)
_diffrn_detector_area_resol_mean 8
_diffrn_measured_fraction_theta_full 0.999
_diffrn_measured_fraction_theta_max 0.999
_diffrn_measurement_device_type 'Bruker APEX-2 CCD area detector'
_diffrn_measurement_method '/w scans'
_diffrn_radiation_type MoK\a
_diffrn_radiation_wavelength 0.71073
_diffrn_reflns_av_R_equivalents 0.0683
_diffrn_reflns_av_unetI/netI 0.0461
_diffrn_reflns_Laue_measured_fraction_full 0.999
_diffrn_reflns_Laue_measured_fraction_max 0.999
_diffrn_reflns_limit_h_max 15
_diffrn_reflns_limit_h_min -16
_diffrn_reflns_limit_k_max 18
_diffrn_reflns_limit_k_min -21
_diffrn_reflns_limit_l_max 17
_diffrn_reflns_limit_l_min -17
_diffrn_reflns_number 38491
_diffrn_reflns_point_group_measured_fraction_full 0.999
_diffrn_reflns_point_group_measured_fraction_max 0.999
_diffrn_reflns_theta_full 25.242
_diffrn_reflns_theta_max 27.019
_diffrn_reflns_theta_min 1.702
_diffrn_source 'fine-focus sealed tube'
_exptl_absorpt_coefficient_mu 0.846
_exptl_absorpt_correction_T_max 1.00000
_exptl_absorpt_correction_T_min 0.89926
_exptl_absorpt_correction_type multi-scan
_exptl_absorpt_process_details 'SADABS v.2.03 (Bruker, 2001), wR2(int)=0.0714 before correction'
_exptl_crystal_colour Yellow
_exptl_crystal_density_diffrn 1.677
_exptl_crystal_density_meas ?
_exptl_crystal_density_method 'not measured'
_exptl_crystal_description Block
_exptl_crystal_F_000 1420
_exptl_crystal_size_max 0.28
_exptl_crystal_size_mid 0.24
_exptl_crystal_size_min 0.18
_refine_diff_density_max 2.423
_refine_diff_density_min -2.048
_refine_diff_density_rms 0.103
_refine_ls_extinction_method none
_refine_ls_goodness_of_fit_ref 1.309
_refine_ls_hydrogen_treatment constr
_refine_ls_matrix_type full
_refine_ls_number_parameters 406
_refine_ls_number_reflns 6119
_refine_ls_number_restraints 1
_refine_ls_restrained_S_all 1.462
_refine_ls_R_factor_all 0.0730
_refine_ls_R_factor_gt 0.0461
_refine_ls_shift/su_max 0.002
_refine_ls_shift/su_mean 0.000
_refine_ls_structure_factor_coef Fsqd
_refine_ls_weighting_details 'w=1/[\s^2^(Fo^2^)+(0.0346P)^2^+1.2482P] where P=(Fo^2^+2Fc^2^)/3'
_refine_ls_weighting_scheme calc
_refine_ls_wR_factor_gt 0.0990
_refine_ls_wR_factor_ref 0.1073
_reflns_Friedel_coverage 0.000
_reflns_number_gt 4407
_reflns_number_total 6119
_reflns_threshold_expression 'I > 2\s(I)'
_cod_data_source_file d0nj03424j2.cif
_cod_data_source_block PS110317_0m
_cod_depositor_comments
;
The following automatic conversions were performed:

data item '_exptl_crystal_density_meas' value 'not measured' was
changed to '?' -- the value is perceived as not measured.

Automatic conversion script
Id: cif_fix_values 7556 2019-12-06 15:28:31Z antanas 

 Adding full bibliography for 7060438--7060444.cif.
;
_cod_original_cell_volume 2804.2(6)
_cod_original_sg_symbol_H-M 'P 21/c'
_cod_database_code 7060443
_shelx_shelxl_version_number 2016/6
_shelx_space_group_comment
;
The symmetry employed for this shelxl refinement is uniquely defined
by the following loop, which should always be used as a source of
symmetry information in preference to the above space-group names.
They are only intended as comments.
;

loop_
_space_group_symop_operation_xyz
'x, y, z'
'-x, y+1/2, -z+1/2'
'-x, -y, -z'
'x, -y-1/2, z-1/2'

loop_
_atom_site_label
_atom_site_type_symbol
_atom_site_fract_x
_atom_site_fract_y
_atom_site_fract_z
_atom_site_U_iso_or_equiv
_atom_site_adp_type
_atom_site_occupancy
_atom_site_site_symmetry_order
_atom_site_calc_flag
_atom_site_refinement_flags_posn
_atom_site_refinement_flags_adp
_atom_site_refinement_flags_occupancy
_atom_site_disorder_assembly
_atom_site_disorder_group
Cd1 Cd 0.72840(2) 0.11240(2) 0.19628(2) 0.02989(10) Uani 1 1 d . . . . .
O1 O 0.7595(3) -0.03369(17) 0.1837(2) 0.0420(8) Uani 1 1 d . . . . .
O2 O 0.9434(3) -0.04096(19) 0.2216(4) 0.0710(12) Uani 1 1 d . . . . .
O3 O 0.9437(3) 0.10551(19) 0.2478(3) 0.0643(10) Uani 1 1 d . . . . .
O4 O 0.8577(3) 0.21613(19) 0.2377(3) 0.0485(8) Uani 1 1 d . . . . .
N1 N 0.6473(3) -0.3273(2) 0.1226(3) 0.0503(10) Uani 1 1 d . . . . .
N2 N 0.5571(4) -0.2937(3) 0.1005(3) 0.0530(11) Uani 1 1 d . . . . .
N3 N 0.4696(4) -0.2707(3) 0.0785(5) 0.0855(17) Uani 1 1 d . . . . .
C1 C 0.8434(4) -0.0717(3) 0.1981(3) 0.0368(10) Uani 1 1 d . . . . .
C2 C 0.8438(3) -0.1589(2) 0.1911(3) 0.0317(9) Uani 1 1 d . . . . .
C3 C 0.7432(4) -0.1995(3) 0.1597(3) 0.0366(10) Uani 1 1 d . . . . .
H3 H 0.675798 -0.172710 0.142149 0.044 Uiso 1 1 calc R U . . .
C4 C 0.7439(4) -0.2801(3) 0.1546(3) 0.0349(10) Uani 1 1 d . . . . .
C5 C 0.8445(4) -0.3195(3) 0.1825(3) 0.0366(10) Uani 1 1 d . . . . .
H5 H 0.844455 -0.373668 0.180178 0.044 Uiso 1 1 calc R U . . .
C6 C 0.9447(3) -0.2802(2) 0.2135(3) 0.0318(9) Uani 1 1 d . . . . .
C7 C 0.9443(4) -0.1986(2) 0.2169(3) 0.0341(10) Uani 1 1 d . . . . .
H7 H 1.011338 -0.171250 0.236464 0.041 Uiso 1 1 calc R U . . .
C8 C 0.9447(4) 0.1778(3) 0.2557(3) 0.0382(11) Uani 1 1 d . . . . .
O1A O 0.5342(2) 0.08004(18) 0.1514(2) 0.0392(7) Uani 1 1 d . . . . .
O2A O 0.5847(2) 0.20291(18) 0.1810(3) 0.0477(8) Uani 1 1 d . . . . .
O3A O -0.0005(2) 0.09666(18) 0.0005(3) 0.0762(12) Uani 1 1 d D . . . .
H333 H -0.052100 0.058400 -0.028300 0.091 Uiso 1 1 d D U . . .
O4A O 0.1365(3) 0.0117(2) 0.0551(3) 0.0731(12) Uani 1 1 d . . . . .
N1A N 0.2352(4) 0.3570(2) 0.0872(4) 0.0543(11) Uani 1 1 d . . . . .
N2A N 0.1378(4) 0.3799(3) 0.0539(4) 0.0622(12) Uani 1 1 d . . . . .
N3A N 0.0555(5) 0.4100(4) 0.0247(6) 0.113(2) Uani 1 1 d . . . . .
C1A C 0.5115(3) 0.1507(3) 0.1561(3) 0.0333(10) Uani 1 1 d . . . . .
C2A C 0.3914(3) 0.1745(3) 0.1275(3) 0.0326(9) Uani 1 1 d . . . . .
C3A C 0.3084(3) 0.1197(3) 0.1027(3) 0.0351(10) Uani 1 1 d . . . . .
H3A H 0.326842 0.067158 0.106399 0.042 Uiso 1 1 calc R U . . .
C4A C 0.1959(3) 0.1420(3) 0.0717(3) 0.0339(10) Uani 1 1 d . . . . .
C5A C 0.1691(4) 0.2199(3) 0.0657(3) 0.0388(10) Uani 1 1 d . . . . .
H5A H 0.094681 0.235346 0.044395 0.047 Uiso 1 1 calc R U . . .
C6A C 0.2532(4) 0.2752(3) 0.0915(3) 0.0394(11) Uani 1 1 d . . . . .
C7A C 0.3639(4) 0.2527(3) 0.1226(3) 0.0385(10) Uani 1 1 d . . . . .
H7A H 0.420015 0.290144 0.140265 0.046 Uiso 1 1 calc R U . . .
C8A C 0.1081(4) 0.0815(3) 0.0435(4) 0.0433(11) Uani 1 1 d . . . . .
N4 N 0.6992(3) 0.1173(2) 0.0219(3) 0.0336(8) Uani 1 1 d . . . . .
N5 N 0.7410(3) 0.0870(2) 0.3651(3) 0.0355(8) Uani 1 1 d . . . . .
C9 C 0.6123(4) 0.0810(3) -0.0471(3) 0.0409(11) Uani 1 1 d . . . . .
H9 H 0.563931 0.053518 -0.022097 0.049 Uiso 1 1 calc R U . . .
C10 C 0.5904(4) 0.0819(3) -0.1531(3) 0.0425(11) Uani 1 1 d . . . . .
H10 H 0.527876 0.056291 -0.197855 0.051 Uiso 1 1 calc R U . . .
C11 C 0.6609(4) 0.1208(3) -0.1926(3) 0.0375(10) Uani 1 1 d . . . . .
C12 C 0.7493(4) 0.1599(3) -0.1220(3) 0.0423(11) Uani 1 1 d . . . . .
H12 H 0.798159 0.188379 -0.145239 0.051 Uiso 1 1 calc R U . . .
C13 C 0.7651(4) 0.1568(3) -0.0172(3) 0.0388(10) Uani 1 1 d . . . . .
H13 H 0.825295 0.183839 0.028759 0.047 Uiso 1 1 calc R U . . .
C14 C 0.6831(5) 0.0315(3) 0.3876(4) 0.0572(14) Uani 1 1 d . . . . .
H14 H 0.642825 -0.001974 0.334224 0.069 Uiso 1 1 calc R U . . .
C15 C 0.6782(5) 0.0194(3) 0.4861(4) 0.0596(15) Uani 1 1 d . . . . .
H15 H 0.636949 -0.022029 0.497591 0.071 Uiso 1 1 calc R U . . .
C16 C 0.7329(4) 0.0675(3) 0.5658(3) 0.0428(11) Uani 1 1 d . . . . .
C17 C 0.7914(5) 0.1275(4) 0.5422(4) 0.0673(17) Uani 1 1 d . . . . .
H17 H 0.828858 0.163423 0.593311 0.081 Uiso 1 1 calc R U . . .
C18 C 0.7945(5) 0.1344(4) 0.4424(4) 0.0618(16) Uani 1 1 d . . . . .
H18 H 0.836531 0.174619 0.428989 0.074 Uiso 1 1 calc R U . . .
C19 C 0.6477(4) 0.1177(3) -0.3062(3) 0.0472(12) Uani 1 1 d . . . . .
H19A H 0.660582 0.169067 -0.329228 0.071 Uiso 1 1 calc R U . . .
H19B H 0.571708 0.102449 -0.346659 0.071 Uiso 1 1 calc R U . . .
C20 C 0.7292(4) 0.0600(3) 0.6740(3) 0.0528(14) Uani 1 1 d . . . . .
H20A H 0.803379 0.068878 0.724329 0.079 Uiso 1 1 calc R U . . .
H20B H 0.706957 0.007407 0.684026 0.079 Uiso 1 1 calc R U . . .

loop_
_atom_site_aniso_label
_atom_site_aniso_U_11
_atom_site_aniso_U_22
_atom_site_aniso_U_33
_atom_site_aniso_U_23
_atom_site_aniso_U_13
_atom_site_aniso_U_12
Cd1 0.02812(16) 0.03367(18) 0.02828(15) 0.00054(14) 0.01025(11) -0.00193(15)
O1 0.0453(18) 0.0273(17) 0.0543(19) 0.0013(14) 0.0184(15) 0.0095(14)
O2 0.040(2) 0.030(2) 0.134(4) -0.008(2) 0.018(2) -0.0002(16)
O3 0.061(2) 0.029(2) 0.099(3) -0.0109(19) 0.023(2) -0.0150(17)
O4 0.0344(17) 0.047(2) 0.064(2) -0.0082(17) 0.0165(16) -0.0105(16)
N1 0.039(2) 0.039(2) 0.073(3) -0.005(2) 0.019(2) -0.0038(19)
N2 0.044(3) 0.055(3) 0.062(3) -0.005(2) 0.020(2) -0.005(2)
N3 0.046(3) 0.082(4) 0.123(5) -0.003(3) 0.024(3) 0.000(3)
C1 0.044(3) 0.027(2) 0.040(2) 0.0007(19) 0.015(2) 0.008(2)
C2 0.036(2) 0.024(2) 0.034(2) -0.0008(18) 0.0116(18) 0.0052(18)
C3 0.039(2) 0.036(3) 0.037(2) -0.0001(19) 0.017(2) 0.009(2)
C4 0.039(2) 0.032(2) 0.038(2) -0.0025(19) 0.019(2) -0.005(2)
C5 0.044(3) 0.024(2) 0.044(2) -0.0003(19) 0.018(2) 0.0004(19)
C6 0.039(2) 0.026(2) 0.032(2) 0.0024(17) 0.0146(18) 0.0070(18)
C7 0.035(2) 0.029(2) 0.038(2) -0.0007(18) 0.0123(19) 0.0026(18)
C8 0.047(3) 0.035(3) 0.034(2) -0.0049(19) 0.014(2) -0.013(2)
O1A 0.0316(16) 0.0340(18) 0.0519(19) 0.0004(15) 0.0145(14) -0.0004(14)
O2A 0.0312(17) 0.0354(19) 0.075(2) -0.0049(16) 0.0158(16) -0.0048(14)
O3A 0.036(2) 0.064(3) 0.125(4) 0.008(2) 0.023(2) 0.0096(18)
O4A 0.038(2) 0.039(2) 0.130(4) 0.006(2) 0.013(2) -0.0042(17)
N1A 0.053(3) 0.036(2) 0.075(3) 0.002(2) 0.025(2) 0.007(2)
N2A 0.066(3) 0.045(3) 0.080(3) 0.001(2) 0.032(3) 0.008(2)
N3A 0.077(4) 0.077(4) 0.181(7) 0.006(4) 0.038(4) 0.033(3)
C1A 0.029(2) 0.042(3) 0.031(2) -0.0005(19) 0.0124(18) -0.003(2)
C2A 0.031(2) 0.035(3) 0.034(2) 0.0005(18) 0.0139(18) -0.0013(19)
C3A 0.031(2) 0.032(2) 0.043(2) 0.001(2) 0.0127(18) -0.0013(19)
C4A 0.032(2) 0.036(2) 0.035(2) 0.0021(18) 0.0130(18) 0.0030(19)
C5A 0.035(2) 0.041(3) 0.044(3) 0.002(2) 0.018(2) 0.004(2)
C6A 0.049(3) 0.033(3) 0.041(2) 0.000(2) 0.020(2) 0.004(2)
C7A 0.039(2) 0.035(3) 0.042(2) -0.003(2) 0.016(2) -0.007(2)
C8A 0.034(2) 0.041(3) 0.055(3) 0.000(2) 0.014(2) -0.006(2)
N4 0.0399(19) 0.033(2) 0.0308(17) 0.0004(16) 0.0154(15) -0.0021(17)
N5 0.044(2) 0.033(2) 0.0299(18) 0.0008(15) 0.0137(16) 0.0006(17)
C9 0.052(3) 0.038(3) 0.039(2) -0.004(2) 0.023(2) -0.011(2)
C10 0.046(3) 0.046(3) 0.034(2) -0.007(2) 0.011(2) -0.004(2)
C11 0.050(3) 0.033(3) 0.031(2) 0.0026(19) 0.017(2) 0.011(2)
C12 0.045(3) 0.047(3) 0.041(2) 0.003(2) 0.023(2) -0.002(2)
C13 0.033(2) 0.046(3) 0.039(2) 0.001(2) 0.0153(19) -0.004(2)
C14 0.084(4) 0.049(3) 0.039(3) -0.008(2) 0.022(3) -0.019(3)
C15 0.095(4) 0.047(3) 0.043(3) 0.000(2) 0.033(3) -0.018(3)
C16 0.056(3) 0.042(3) 0.031(2) 0.003(2) 0.017(2) 0.014(2)
C17 0.082(4) 0.083(5) 0.034(3) -0.014(3) 0.016(3) -0.022(3)
C18 0.064(3) 0.085(4) 0.039(3) -0.009(3) 0.021(3) -0.028(3)
C19 0.065(3) 0.042(3) 0.037(2) 0.003(2) 0.022(2) 0.015(3)
C20 0.079(4) 0.052(3) 0.034(3) 0.010(2) 0.028(3) 0.025(3)

loop_
_atom_type_symbol
_atom_type_description
_atom_type_scat_dispersion_real
_atom_type_scat_dispersion_imag
_atom_type_scat_source
C C 0.0033 0.0016 'International Tables Vol C Tables 4.2.6.8 and 6.1.1.4'
H H 0.0000 0.0000 'International Tables Vol C Tables 4.2.6.8 and 6.1.1.4'
N N 0.0061 0.0033 'International Tables Vol C Tables 4.2.6.8 and 6.1.1.4'
O O 0.0106 0.0060 'International Tables Vol C Tables 4.2.6.8 and 6.1.1.4'
Cd Cd -0.8075 1.2024 'International Tables Vol C Tables 4.2.6.8 and 6.1.1.4'

loop_
_geom_angle_atom_site_label_1
_geom_angle_atom_site_label_2
_geom_angle_atom_site_label_3
_geom_angle
_geom_angle_site_symmetry_1
_geom_angle_site_symmetry_3
_geom_angle_publ_flag
N4 Cd1 N5 169.87(13) . . ?
N4 Cd1 O2A 92.39(12) . . ?
N5 Cd1 O2A 89.82(12) . . ?
N4 Cd1 O4 94.08(12) . . ?
N5 Cd1 O4 95.85(12) . . ?
O2A Cd1 O4 88.88(11) . . ?
N4 Cd1 O1A 87.70(11) . . ?
N5 Cd1 O1A 85.45(12) . . ?
O2A Cd1 O1A 55.16(10) . . ?
O4 Cd1 O1A 144.04(11) . . ?
N4 Cd1 O1 86.52(11) . . ?
N5 Cd1 O1 85.54(11) . . ?
O2A Cd1 O1 140.87(10) . . ?
O4 Cd1 O1 130.23(11) . . ?
O1A Cd1 O1 85.73(10) . . ?
N4 Cd1 O3 93.47(13) . . ?
N5 Cd1 O3 91.08(13) . . ?
O2A Cd1 O3 140.60(10) . . ?
O4 Cd1 O3 51.85(11) . . ?
O1A Cd1 O3 163.99(11) . . ?
O1 Cd1 O3 78.41(10) . . ?
N4 Cd1 C1A 89.57(12) . . ?
N5 Cd1 C1A 87.81(12) . . ?
O2A Cd1 C1A 27.57(12) . . ?
O4 Cd1 C1A 116.45(13) . . ?
O1A Cd1 C1A 27.59(11) . . ?
O1 Cd1 C1A 113.32(12) . . ?
O3 Cd1 C1A 168.07(13) . . ?
C1 O1 Cd1 131.9(3) . . ?
C8 O3 Cd1 87.5(3) . . ?
C8 O4 Cd1 98.6(3) . . ?
N2 N1 C4 116.6(4) . . ?
N3 N2 N1 172.5(6) . . ?
O1 C1 O2 123.5(4) . . ?
O1 C1 C2 123.4(4) . . ?
O2 C1 C2 113.1(4) . . ?
C7 C2 C3 120.3(4) . . ?
C7 C2 C1 119.9(4) . . ?
C3 C2 C1 119.8(4) . . ?
C4 C3 C2 119.6(4) . . ?
C4 C3 H3 120.2 . . ?
C2 C3 H3 120.2 . . ?
C5 C4 C3 119.8(4) . . ?
C5 C4 N1 115.5(4) . . ?
C3 C4 N1 124.7(4) . . ?
C6 C5 C4 121.2(4) . . ?
C6 C5 H5 119.4 . . ?
C4 C5 H5 119.4 . . ?
C5 C6 C7 119.2(4) . . ?
C5 C6 C8 122.0(4) . 2_745 ?
C7 C6 C8 118.8(4) . 2_745 ?
C2 C7 C6 119.8(4) . . ?
C2 C7 H7 120.1 . . ?
C6 C7 H7 120.1 . . ?
O4 C8 O3 122.0(4) . . ?
O4 C8 C6 119.2(4) . 2_755 ?
O3 C8 C6 118.7(4) . 2_755 ?
C1A O1A Cd1 89.9(2) . . ?
C1A O2A Cd1 92.0(3) . . ?
C8A O3A H333 122.2 . . ?
N2A N1A C6A 117.4(4) . . ?
N3A N2A N1A 171.0(6) . . ?
O2A C1A O1A 122.9(4) . . ?
O2A C1A C2A 118.2(4) . . ?
O1A C1A C2A 118.9(4) . . ?
O2A C1A Cd1 60.4(2) . . ?
O1A C1A Cd1 62.5(2) . . ?
C2A C1A Cd1 176.3(3) . . ?
C3A C2A C7A 119.5(4) . . ?
C3A C2A C1A 120.6(4) . . ?
C7A C2A C1A 119.8(4) . . ?
C2A C3A C4A 120.7(4) . . ?
C2A C3A H3A 119.7 . . ?
C4A C3A H3A 119.7 . . ?
C5A C4A C3A 119.4(4) . . ?
C5A C4A C8A 121.2(4) . . ?
C3A C4A C8A 119.4(4) . . ?
C4A C5A C6A 119.8(4) . . ?
C4A C5A H5A 120.1 . . ?
C6A C5A H5A 120.1 . . ?
C7A C6A C5A 120.4(4) . . ?
C7A C6A N1A 115.0(4) . . ?
C5A C6A N1A 124.6(4) . . ?
C6A C7A C2A 120.1(4) . . ?
C6A C7A H7A 119.9 . . ?
C2A C7A H7A 119.9 . . ?
O4A C8A O3A 117.1(4) . . ?
O4A C8A C4A 118.9(4) . . ?
O3A C8A C4A 123.9(4) . . ?
C13 N4 C9 116.2(4) . . ?
C13 N4 Cd1 122.7(3) . . ?
C9 N4 Cd1 121.0(3) . . ?
C14 N5 C18 116.1(4) . . ?
C14 N5 Cd1 121.7(3) . . ?
C18 N5 Cd1 121.5(3) . . ?
N4 C9 C10 123.7(4) . . ?
N4 C9 H9 118.2 . . ?
C10 C9 H9 118.2 . . ?
C11 C10 C9 119.8(4) . . ?
C11 C10 H10 120.1 . . ?
C9 C10 H10 120.1 . . ?
C10 C11 C12 116.9(4) . . ?
C10 C11 C19 122.2(4) . . ?
C12 C11 C19 120.8(4) . . ?
C13 C12 C11 119.9(4) . . ?
C13 C12 H12 120.0 . . ?
C11 C12 H12 120.0 . . ?
N4 C13 C12 123.5(4) . . ?
N4 C13 H13 118.2 . . ?
C12 C13 H13 118.2 . . ?
N5 C14 C15 123.8(5) . . ?
N5 C14 H14 118.1 . . ?
C15 C14 H14 118.1 . . ?
C16 C15 C14 120.5(5) . . ?
C16 C15 H15 119.8 . . ?
C14 C15 H15 119.8 . . ?
C15 C16 C17 116.1(4) . . ?
C15 C16 C20 123.9(5) . . ?
C17 C16 C20 120.0(5) . . ?
C16 C17 C18 119.9(5) . . ?
C16 C17 H17 120.1 . . ?
C18 C17 H17 120.1 . . ?
N5 C18 C17 123.5(5) . . ?
N5 C18 H18 118.2 . . ?
C17 C18 H18 118.2 . . ?
C11 C19 C20 111.4(4) . 1_554 ?
C11 C19 H19A 109.3 . . ?
C20 C19 H19A 109.3 1_554 . ?
C11 C19 H19B 109.3 . . ?
C20 C19 H19B 109.3 1_554 . ?
H19A C19 H19B 108.0 . . ?
C16 C20 C19 112.0(4) . 1_556 ?
C16 C20 H20A 109.2 . . ?
C19 C20 H20A 109.2 1_556 . ?
C16 C20 H20B 109.2 . . ?
C19 C20 H20B 109.2 1_556 . ?
H20A C20 H20B 107.9 . . ?

loop_
_geom_bond_atom_site_label_1
_geom_bond_atom_site_label_2
_geom_bond_distance
_geom_bond_site_symmetry_2
_geom_bond_publ_flag
Cd1 N4 2.281(3) . ?
Cd1 N5 2.296(3) . ?
Cd1 O2A 2.356(3) . ?
Cd1 O4 2.359(3) . ?
Cd1 O1A 2.401(3) . ?
Cd1 O1 2.555(3) . ?
Cd1 O3 2.590(4) . ?
Cd1 C1A 2.707(4) . ?
O1 C1 1.211(5) . ?
O2 C1 1.313(5) . ?
O3 C8 1.246(5) . ?
O4 C8 1.239(5) . ?
N1 N2 1.229(5) . ?
N1 C4 1.412(5) . ?
N2 N3 1.121(6) . ?
C1 C2 1.500(6) . ?
C2 C7 1.385(5) . ?
C2 C3 1.391(6) . ?
C3 C4 1.386(6) . ?
C3 H3 0.9300 . ?
C4 C5 1.382(6) . ?
C5 C6 1.375(6) . ?
C5 H5 0.9300 . ?
C6 C7 1.403(6) . ?
C6 C8 1.508(6) 2_745 ?
C7 H7 0.9300 . ?
O1A C1A 1.254(5) . ?
O2A C1A 1.254(5) . ?
O3A C8A 1.329(5) . ?
O3A H333 0.9168 . ?
O4A C8A 1.247(6) . ?
N1A N2A 1.230(6) . ?
N1A C6A 1.421(6) . ?
N2A N3A 1.112(7) . ?
C1A C2A 1.500(6) . ?
C2A C3A 1.368(6) . ?
C2A C7A 1.384(6) . ?
C3A C4A 1.401(6) . ?
C3A H3A 0.9300 . ?
C4A C5A 1.376(6) . ?
C4A C8A 1.478(6) . ?
C5A C6A 1.383(6) . ?
C5A H5A 0.9300 . ?
C6A C7A 1.381(6) . ?
C7A H7A 0.9300 . ?
N4 C13 1.327(5) . ?
N4 C9 1.334(5) . ?
N5 C14 1.306(6) . ?
N5 C18 1.321(6) . ?
C9 C10 1.376(6) . ?
C9 H9 0.9300 . ?
C10 C11 1.370(6) . ?
C10 H10 0.9300 . ?
C11 C12 1.378(6) . ?
C11 C19 1.502(6) . ?
C12 C13 1.375(6) . ?
C12 H12 0.9300 . ?
C13 H13 0.9300 . ?
C14 C15 1.383(6) . ?
C14 H14 0.9300 . ?
C15 C16 1.351(6) . ?
C15 H15 0.9300 . ?
C16 C17 1.375(7) . ?
C16 C20 1.499(6) . ?
C17 C18 1.381(7) . ?
C17 H17 0.9300 . ?
C18 H18 0.9300 . ?
C19 C20 1.526(6) 1_554 ?
C19 H19A 0.9700 . ?
C19 H19B 0.9700 . ?
C20 H20A 0.9700 . ?
C20 H20B 0.9700 . ?
